data_4127195
loop_
_publ_author_name
'Tereshchenko, Ivan V.'
'Aksyonov, Dmitry A.'
'Drozhzhin, Oleg A.'
'Presniakov, Igor A.'
'Sobolev, Alexey V.'
'Zhugayevych, Andriy'
'Striukov, Daniil'
'Stevenson, Keith J.'
'Antipov, Evgeny'
'Abakumov, Artem M.'

_publ_section_title
;
 The role of semi-labile oxygen atoms for intercalation chemistry of the
 metal-ion battery polyanion cathodes.
;
_journal_name_full 'Journal of the American Chemical Society'
_journal_paper_doi 10.1021/jacs.7b12644
_journal_year 2018
_chemical_formula_sum 'F Fe Li0.885 Na0.726 O4 P'
_chemical_formula_weight 192.6
_chemical_name_systematic ' ?'
_space_group_IT_number 60
_symmetry_cell_setting orthorhombic
_symmetry_Int_Tables_number 60
_symmetry_space_group_name_Hall '-P 2n 2ab'
_symmetry_space_group_name_H-M 'P b c n'
_cell_angle_alpha 90
_cell_angle_beta 90
_cell_angle_gamma 90
_cell_formula_units_Z 8
_cell_length_a 5.0137(4)
_cell_length_b 13.9038(11)
_cell_length_c 11.1839(7)
_cell_measurement_temperature 293
_cell_volume 779.62(10)
_diffrn_ambient_temperature 293
_diffrn_measurement_device BM31
_diffrn_measurement_device_type 'Synchrotron X-ray'
_diffrn_radiation_probe x-ray
_diffrn_radiation_wavelength 0.7121
_exptl_absorpt_coefficient_mu 4.17
_exptl_crystal_density_diffrn 3.2826
_exptl_crystal_F_000 741
_pd_instr_location ' ?'
_pd_meas_2theta_range_inc 0.012
_pd_meas_2theta_range_max 41.566
_pd_meas_2theta_range_min 0.006
_pd_meas_number_of_points 3358
_pd_proc_2theta_range_inc 0.012
_pd_proc_2theta_range_max 41.182
_pd_proc_2theta_range_min 2.606
_pd_proc_ls_background_function 'Manual background combined with 10 Legendre polynoms'
_pd_proc_ls_pref_orient_corr none
_pd_proc_ls_profile_function Pseudo-Voigt
_pd_proc_ls_prof_R_factor 0.0220
_pd_proc_ls_prof_wR_expected 0.0012
_pd_proc_ls_prof_wR_factor 0.0303
_refine_ls_goodness_of_fit_all 24.52
_refine_ls_number_constraints 0
_refine_ls_number_parameters 49
_refine_ls_number_restraints 0
_refine_ls_R_factor_all 0.0447
_refine_ls_R_factor_gt 0.0447
_refine_ls_shift/su_max 0.0438
_refine_ls_shift/su_mean 0.0024
_refine_ls_weighting_scheme sigma
_refine_ls_wR_factor_all 0.0795
_refine_ls_wR_factor_gt 0.0795
_cod_data_source_file ja7b12644_si_003.cif
_cod_data_source_block I
_cod_depositor_comments
;
The following automatic conversions were performed:

'_diffrn_radiation_probe' value 'X-ray' changed to 'x-ray' according
to
/home/data/users/saulius/crontab/automatic-downloads/rss-feeds/ACS/lib/dictionaries/cif_core.dic
dictionary named 'cif_core.dic' version 2.4.2 from 2011-04-26.

Automatic conversion script
Id: cif_fix_values 4973 2017-02-22 13:04:09Z antanas 
;
_cod_original_sg_symbol_Hall '-P -2xab;-2yc;-2zabc'
_cod_original_formula_sum 'F1 Fe1 Li0.885 Na0.726 O4 P1'
_cod_database_code 4127195

loop_
_space_group_symop_id
_space_group_symop_operation_xyz
1 x,y,z
2 -x+1/2,-y+1/2,z+1/2
3 -x,y,-z+1/2
4 x+1/2,-y+1/2,-z
5 -x,-y,-z
6 x+1/2,y+1/2,-z+1/2
7 x,-y,z+1/2
8 -x+1/2,y+1/2,z

loop_
_atom_site_label
_atom_site_type_symbol
_atom_site_fract_x
_atom_site_fract_y
_atom_site_fract_z
_atom_site_adp_type
_atom_site_U_iso_or_equiv
_atom_site_site_symmetry_multiplicity
_atom_site_occupancy
_atom_site_calc_flag
Fe1 Fe 0.2437(16) 0.0070(4) 0.3352(3) Uiso 0.0080(11) 8 1 d
Na1 Na 0.311(3) 0.2446(17) 0.3333(11) Uiso 0.0080(11) 8 0.611(11) d
Na2 Na 0.234(10) 0.137(2) 0.072(3) Uiso 0.0080(11) 8 0.115(13) d
Li2 Li 0.234(10) 0.137(2) 0.072(3) Uiso 0.0080(11) 8 0.885(13) d
F1 F 0 0.085(2) 0.25 Uiso 0.0080(11) 4 1 d
F2 F 0.5 0.088(2) 0.25 Uiso 0.0080(11) 4 1 d
P1 P 0.2339(13) 0.3750(4) 0.0778(6) Uiso 0.0080(11) 8 1 d
O1 O 0.358(3) 0.3849(6) -0.0481(8) Uiso 0.0080(11) 8 1 d
O2 O 0.244(3) 0.2686(6) 0.1175(8) Uiso 0.0080(11) 8 1 d
O3 O 0.3927(19) 0.4372(10) 0.1672(9) Uiso 0.0080(11) 8 1 d
O4 O -0.0586(19) 0.4093(10) 0.0745(9) Uiso 0.0080(11) 8 1 d

loop_
_atom_type_symbol
_atom_type_scat_dispersion_real
_atom_type_scat_dispersion_imag
_atom_type_scat_source
F 0.0180 0.0107 'International Tables Vol C tables 4.2.6.8 and 6.1.1.1'
Fe 0.3489 0.8561 'International Tables Vol C tables 4.2.6.8 and 6.1.1.1'
Li 0.0000 0.0001 'International Tables Vol C tables 4.2.6.8 and 6.1.1.1'
Na 0.0372 0.0258 'International Tables Vol C tables 4.2.6.8 and 6.1.1.1'
O 0.0115 0.0063 'International Tables Vol C tables 4.2.6.8 and 6.1.1.1'
P 0.1044 0.0965 'International Tables Vol C tables 4.2.6.8 and 6.1.1.1'

loop_
_geom_angle_atom_site_label_1
_geom_angle_atom_site_label_2
_geom_angle_atom_site_label_3
_geom_angle_site_symmetry_1
_geom_angle_site_symmetry_3
_geom_angle
F1 Fe1 F2 . . 81.3(6)
F1 Fe1 O1 . 2_555 74.9(6)
F1 Fe1 O3 . 6_445 72.9(7)
F1 Fe1 O3 . 8_545 68.1(7)
F1 Fe1 O4 . 6_545 169.5(8)
F2 Fe1 O1 . 2_555 93.0(8)
F2 Fe1 O3 . 6_445 147.9(4)
F2 Fe1 O3 . 8_545 92.4(5)
F2 Fe1 O4 . 6_545 108.5(7)
O1 Fe1 O3 2_555 6_445 98.3(6)
O1 Fe1 O3 2_555 8_545 141.3(6)
O1 Fe1 O4 2_555 6_545 107.7(5)
O3 Fe1 O3 6_445 8_545 60.5(4)
O3 Fe1 O4 6_445 6_545 96.6(5)
O3 Fe1 O4 8_545 6_545 106.7(5)
F1 Na1 F2 . . 54.8(6)
F1 Na1 O1 . 2_555 53.5(5)
F1 Na1 O2 . . 73.2(5)
F1 Na1 O2 . 3_555 67.9(5)
F1 Na1 O2 . 3_655 135.3(9)
F1 Na1 O4 . 3_555 120.3(6)
F2 Na1 O1 . 2_555 72.0(8)
F2 Na1 O2 . . 79.0(5)
F2 Na1 O2 . 3_555 122.1(8)
F2 Na1 O2 . 3_655 81.5(6)
F2 Na1 O4 . 3_555 175.0(8)
O1 Na1 O2 2_555 . 126.7(8)
O1 Na1 O2 2_555 3_555 68.7(5)
O1 Na1 O2 2_555 3_655 108.5(7)
O1 Na1 O4 2_555 3_555 104.5(6)
O2 Na1 O2 . 3_555 92.3(6)
O2 Na1 O2 . 3_655 110.2(7)
O2 Na1 O4 . 3_555 100.8(7)
O2 Na1 O2 3_555 3_655 150.9(7)
O2 Na1 O4 3_555 3_555 52.8(4)
O2 Na1 O4 3_655 3_555 103.2(8)
F1 Na2 F2 . . 61.4(8)
F1 Na2 O1 . 4_455 66.0(13)
F1 Na2 O2 . . 94.6(16)
F1 Na2 O4 . 4_555 144.1(17)
F2 Na2 O1 . 4_455 126.2(17)
F2 Na2 O2 . . 92.2(16)
F2 Na2 O4 . 4_555 106.3(19)
O1 Na2 O2 4_455 . 102(2)
O1 Na2 O4 4_455 4_555 109.5(17)
O2 Na2 O4 . 4_555 120(2)
F1 Li2 F2 . . 61.4(8)
F1 Li2 O1 . 4_455 66.0(13)
F1 Li2 O2 . . 94.6(16)
F1 Li2 O4 . 4_555 144.1(17)
F2 Li2 O1 . 4_455 126.2(17)
F2 Li2 O2 . . 92.2(16)
F2 Li2 O4 . 4_555 106.3(19)
O1 Li2 O2 4_455 . 102(2)
O1 Li2 O4 4_455 4_555 109.5(17)
O2 Li2 O4 . 4_555 120(2)
O1 P1 O2 . . 109.5(6)
O1 P1 O3 . . 109.5(7)
O1 P1 O4 . . 109.5(7)
O2 P1 O3 . . 109.5(7)
O2 P1 O4 . . 109.5(8)
O3 P1 O4 . . 109.4(7)

loop_
_geom_bond_atom_site_label_1
_geom_bond_atom_site_label_2
_geom_bond_site_symmetry_2
_geom_bond_distance
Fe1 F1 . 1.893(17)
Fe1 F2 . 1.955(18)
Fe1 O1 2_555 2.055(10)
Fe1 O3 6_445 2.010(13)
Fe1 O3 8_545 2.223(11)
Fe1 O4 6_545 1.961(13)
Na1 F1 . 2.87(3)
Na1 F2 . 2.55(3)
Na1 O1 2_555 2.39(2)
Na1 O2 . 2.459(15)
Na1 O2 3_555 2.85(2)
Na1 O2 3_655 2.32(2)
Na1 O4 3_555 2.81(2)
Na2 F1 . 2.42(4)
Na2 F2 . 2.49(4)
Na2 O1 4_455 1.93(5)
Na2 O2 . 1.90(3)
Na2 O4 4_555 2.05(4)
Li2 F1 . 2.42(4)
Li2 F2 . 2.49(4)
Li2 O1 4_455 1.93(5)
Li2 O2 . 1.90(3)
Li2 O4 4_555 2.05(4)
P1 O1 . 1.545(12)
P1 O2 . 1.545(10)
P1 O3 . 1.543(12)
P1 O4 . 1.543(12)
